data_4509450
loop_
_publ_author_name
'Yan, Li'
'Yue, Qi'
'Jia, Qin-Xiang'
'Lemercier, Gilles'
'Gao, En-Qing'

_publ_section_title
;
 Lanthanide Metal&#x2212;Organic Frameworks Based on Octahedral Secondary
 Building Units: Rare Net Topology and Luminescence
;
_journal_issue 7
_journal_name_full 'Crystal Growth &amp; Design'
_journal_page_first 2984
_journal_paper_doi 10.1021/cg9000736
_journal_volume 9
_journal_year 2009
_chemical_formula_sum 'C63 H71 N7 Nd2 O27 S3'
_chemical_formula_weight 1742.93
_chemical_name_systematic
; 
 ? 
;
_space_group_IT_number 15
_symmetry_cell_setting monoclinic
_symmetry_space_group_name_Hall '-C 2yc'
_symmetry_space_group_name_H-M 'C 1 2/c 1'
_atom_sites_solution_hydrogens geom
_atom_sites_solution_primary direct
_atom_sites_solution_secondary difmap
_audit_creation_method SHELXL-97
_cell_angle_alpha 90.00
_cell_angle_beta 99.1260(10)
_cell_angle_gamma 90.00
_cell_formula_units_Z 8
_cell_length_a 35.3729(11)
_cell_length_b 15.0162(5)
_cell_length_c 30.3812(9)
_cell_measurement_reflns_used 9936
_cell_measurement_temperature 296(2)
_cell_measurement_theta_max 22.09
_cell_measurement_theta_min 2.21
_cell_volume 15933.2(9)
_computing_cell_refinement 'Bruker SMART'
_computing_data_collection 'Bruker SMART'
_computing_data_reduction 'Bruker SHELXTL'
_computing_molecular_graphics 'Bruker SHELXTL'
_computing_publication_material 'Bruker SHELXTL'
_computing_structure_refinement 'Bruker SHELXTL'
_computing_structure_solution 'Bruker SHELXTL'
_diffrn_ambient_temperature 296(2)
_diffrn_measured_fraction_theta_full 0.994
_diffrn_measured_fraction_theta_max 0.994
_diffrn_measurement_device_type 'CCD area detector'
_diffrn_measurement_method 'phi and omega scans'
_diffrn_radiation_monochromator graphite
_diffrn_radiation_source 'fine-focus sealed tube'
_diffrn_radiation_type MoK\a
_diffrn_radiation_wavelength 0.71073
_diffrn_reflns_av_R_equivalents 0.0874
_diffrn_reflns_av_sigmaI/netI 0.0740
_diffrn_reflns_limit_h_max 45
_diffrn_reflns_limit_h_min -45
_diffrn_reflns_limit_k_max 19
_diffrn_reflns_limit_k_min -18
_diffrn_reflns_limit_l_max 38
_diffrn_reflns_limit_l_min -38
_diffrn_reflns_number 102134
_diffrn_reflns_theta_full 27.00
_diffrn_reflns_theta_max 27.00
_diffrn_reflns_theta_min 1.17
_diffrn_standards_decay_% 2.5
_exptl_absorpt_coefficient_mu 1.445
_exptl_absorpt_correction_T_max 0.8690
_exptl_absorpt_correction_T_min 0.6710
_exptl_absorpt_correction_type multi-scan
_exptl_absorpt_process_details SADABS
_exptl_crystal_colour colorless
_exptl_crystal_density_diffrn 1.453
_exptl_crystal_density_method 'not measured'
_exptl_crystal_description block
_exptl_crystal_F_000 7056
_exptl_crystal_size_max 0.30
_exptl_crystal_size_mid 0.20
_exptl_crystal_size_min 0.10
_platon_squeeze_details
;
The structure has a large volume fraction of solvent-accessible voids (34%
 of the unit cell volume) containing a number of residual electron density
 peaks attributable to lattice solvent molecules (water and DMF), which 
 were heavily disordered and could not be satisfactorily refined to
 a reasonable disorder model. Given that the refinement of the metal-organic
 coordination framework is essentially uninfluenced by the presence of the
 disordered solvent, the SQUEEZE routine in the PLATON software package
 [A.L. Spek, J. Appl. Crystallogr. 2003, 36, 7-13.] was applied to subtract
 the diffraction contribution from the solvent molecules.
;
_refine_diff_density_max 1.618
_refine_diff_density_min -1.259
_refine_diff_density_rms 0.133
_refine_ls_extinction_method none
_refine_ls_goodness_of_fit_ref 1.031
_refine_ls_hydrogen_treatment constr
_refine_ls_matrix_type full
_refine_ls_number_parameters 724
_refine_ls_number_reflns 17297
_refine_ls_number_restraints 7
_refine_ls_restrained_S_all 1.034
_refine_ls_R_factor_all 0.0901
_refine_ls_R_factor_gt 0.0567
_refine_ls_shift/su_max 0.001
_refine_ls_shift/su_mean 0.000
_refine_ls_structure_factor_coef Fsqd
_refine_ls_weighting_details 'calc w=1/[\s^2^(Fo^2^)+(0.0790P)^2^+0.0000P] where P=(Fo^2^+2Fc^2^)/3'
_refine_ls_weighting_scheme calc
_refine_ls_wR_factor_gt 0.1390
_refine_ls_wR_factor_ref 0.1493
_reflns_number_gt 11496
_reflns_number_total 17297
_reflns_threshold_expression >2sigma(I)
_cod_data_source_file cg9000736sup4.cif
_cod_data_source_block Nd
_cod_depositor_comments
;
The following automatic conversions were performed:

'_symmetry_cell_setting' value 'Monoclinic' changed to 'monoclinic'
according to /home/saulius/struct/CIF-dictionaries/cif_core.dic
dictionary named 'cif_core.dic' version 2.4.2 from
2011-04-26.

'_exptl_absorpt_correction_type' value 'multi scan'
changed to 'multi-scan' according to
/home/saulius/struct/CIF-dictionaries/cif_core.dic dictionary named
'cif_core.dic' version 2.4.2 from
2011-04-26.

'_refine_ls_hydrogen_treatment' value 'CONSTR' changed
to 'constr' according to
/home/saulius/struct/CIF-dictionaries/cif_core.dic dictionary named
'cif_core.dic' version 2.4.2 from 2011-04-26.

Automatic conversion script
Id: cif_fix_values 1891 2012-01-12 08:04:46Z andrius 
;
_cod_original_sg_symbol_H-M 'C2/c  '
_cod_database_code 4509450

loop_
_symmetry_equiv_pos_as_xyz
'x, y, z'
'-x, y, -z+1/2'
'x+1/2, y+1/2, z'
'-x+1/2, y+1/2, -z+1/2'
'-x, -y, -z'
'x, -y, z-1/2'
'-x+1/2, -y+1/2, -z'
'x+1/2, -y+1/2, z-1/2'

loop_
_atom_site_label
_atom_site_type_symbol
_atom_site_fract_x
_atom_site_fract_y
_atom_site_fract_z
_atom_site_U_iso_or_equiv
_atom_site_adp_type
_atom_site_occupancy
_atom_site_symmetry_multiplicity
_atom_site_calc_flag
_atom_site_refinement_flags
Nd1 Nd 0.209147(8) 0.559649(19) 0.358951(10) 0.03128(10) Uani 1 1 d .
Nd2 Nd 0.084870(8) 0.525070(19) 0.343209(10) 0.03028(9) Uani 1 1 d .
S1 S 0.09396(5) 0.45755(14) 0.09185(6) 0.0570(5) Uani 1 1 d .
S2 S 0.20202(5) 1.03263(10) 0.34975(8) 0.0592(5) Uani 1 1 d .
S3 S 0.40078(5) 0.28058(13) 0.40169(6) 0.0526(4) Uani 1 1 d .
C1 C 0.13982(18) 0.5472(4) 0.2619(2) 0.0396(14) Uani 1 1 d .
C2 C 0.14458(18) 0.5463(4) 0.2137(2) 0.0444(15) Uani 1 1 d .
C3 C 0.11684(18) 0.5106(4) 0.1815(2) 0.0460(15) Uani 1 1 d .
H3A H 0.0940 0.4894 0.1890 0.055 Uiso 1 1 calc R
C4 C 0.17843(17) 0.5776(5) 0.2011(2) 0.0531(18) Uani 1 1 d .
H4A H 0.1977 0.5988 0.2230 0.064 Uiso 1 1 calc R
C5 C 0.12372(17) 0.5068(4) 0.1380(2) 0.0433(15) Uani 1 1 d .
C6 C 0.18427(18) 0.5781(5) 0.1578(2) 0.0584(19) Uani 1 1 d .
H6A H 0.2061 0.6039 0.1499 0.070 Uiso 1 1 calc R
C7 C 0.15662(18) 0.5388(4) 0.1254(2) 0.0456(15) Uani 1 1 d .
C8 C 0.15842(17) 0.5263(4) 0.0778(2) 0.0421(14) Uani 1 1 d .
C9 C 0.12619(17) 0.4854(4) 0.0545(2) 0.0433(15) Uani 1 1 d .
C10 C 0.18745(19) 0.5513(5) 0.0545(2) 0.0558(18) Uani 1 1 d .
H10A H 0.2090 0.5809 0.0688 0.067 Uiso 1 1 calc R
C11 C 0.12227(18) 0.4663(4) 0.0103(2) 0.0472(16) Uani 1 1 d .
H11A H 0.1002 0.4389 -0.0043 0.057 Uiso 1 1 calc R
C12 C 0.18373(18) 0.5315(4) 0.0098(2) 0.0485(16) Uani 1 1 d .
H12A H 0.2032 0.5475 -0.0058 0.058 Uiso 1 1 calc R
C13 C 0.15184(17) 0.4886(4) -0.01231(19) 0.0386(14) Uani 1 1 d .
C14 C 0.15003(18) 0.4666(4) -0.0613(2) 0.0380(14) Uani 1 1 d .
C15 C 0.13415(19) 0.7169(4) 0.3484(2) 0.0403(14) Uani 1 1 d .
C16 C 0.13276(17) 0.8170(3) 0.3466(2) 0.0392(14) Uani 1 1 d .
C17 C 0.0983(2) 0.8590(4) 0.3430(3) 0.059(2) Uani 1 1 d .
H17A H 0.0760 0.8256 0.3406 0.070 Uiso 1 1 calc R
C18 C 0.16653(17) 0.8640(3) 0.3494(2) 0.0407(14) Uani 1 1 d .
H18A H 0.1901 0.8354 0.3521 0.049 Uiso 1 1 calc R
C19 C 0.0964(2) 0.9528(4) 0.3429(3) 0.072(3) Uani 1 1 d .
H19A H 0.0728 0.9812 0.3408 0.087 Uiso 1 1 calc R
C20 C 0.16360(18) 0.9560(4) 0.3480(2) 0.0459(16) Uani 1 1 d .
C21 C 0.12935(17) 1.0019(4) 0.3457(2) 0.0485(17) Uani 1 1 d .
C22 C 0.13393(17) 1.0982(4) 0.3474(2) 0.0470(16) Uani 1 1 d .
C23 C 0.10615(19) 1.1634(4) 0.3467(3) 0.063(2) Uani 1 1 d .
H23A H 0.0805 1.1476 0.3444 0.076 Uiso 1 1 calc R
C24 C 0.17157(17) 1.1256(4) 0.3514(2) 0.0446(16) Uani 1 1 d .
C25 C 0.11673(19) 1.2519(4) 0.3494(3) 0.059(2) Uani 1 1 d .
H25A H 0.0980 1.2954 0.3493 0.071 Uiso 1 1 calc R
C26 C 0.18306(17) 1.2136(3) 0.3545(2) 0.0443(16) Uani 1 1 d .
H26A H 0.2088 1.2296 0.3580 0.053 Uiso 1 1 calc R
C27 C 0.15442(17) 1.2769(3) 0.3524(2) 0.0409(15) Uani 1 1 d .
C28 C 0.16475(17) 1.3745(3) 0.3537(2) 0.0397(15) Uani 1 1 d .
C29 C 0.27528(19) 0.4663(4) 0.3416(3) 0.0498(17) Uani 1 1 d .
C30 C 0.30834(18) 0.4072(4) 0.3339(2) 0.0505(17) Uani 1 1 d .
C31 C 0.33378(19) 0.3782(4) 0.3696(3) 0.0545(18) Uani 1 1 d .
H31A H 0.3308 0.3930 0.3986 0.065 Uiso 1 1 calc R
C32 C 0.31385(19) 0.3866(5) 0.2911(3) 0.063(2) Uani 1 1 d .
H32A H 0.2966 0.4077 0.2671 0.076 Uiso 1 1 calc R
C33 C 0.36417(17) 0.3260(4) 0.3614(2) 0.0455(15) Uani 1 1 d .
C34 C 0.3444(2) 0.3355(5) 0.2832(3) 0.066(2) Uani 1 1 d .
H34A H 0.3476 0.3217 0.2542 0.079 Uiso 1 1 calc R
C35 C 0.36981(17) 0.3054(4) 0.3185(2) 0.0477(16) Uani 1 1 d .
C36 C 0.40607(16) 0.2526(4) 0.3182(2) 0.0417(15) Uani 1 1 d .
C37 C 0.42553(17) 0.2358(4) 0.3603(2) 0.0416(14) Uani 1 1 d .
C38 C 0.42103(16) 0.2226(4) 0.2819(2) 0.0407(14) Uani 1 1 d .
H38A H 0.4080 0.2332 0.2533 0.049 Uiso 1 1 calc R
C39 C 0.45990(16) 0.1912(4) 0.3680(2) 0.0424(15) Uani 1 1 d .
H39A H 0.4728 0.1812 0.3967 0.051 Uiso 1 1 calc R
C40 C 0.45531(16) 0.1768(4) 0.2877(2) 0.0402(14) Uani 1 1 d .
H40A H 0.4655 0.1565 0.2631 0.048 Uiso 1 1 calc R
C41 C 0.47435(16) 0.1615(4) 0.3303(2) 0.0381(14) Uani 1 1 d .
C42 C 0.51242(16) 0.1118(4) 0.3369(2) 0.0358(13) Uani 1 1 d .
C43 C 0.0230(4) 0.3708(9) 0.4902(4) 0.170(4) Uani 1 1 d .
H43A H 0.0043 0.4173 0.4839 0.255 Uiso 1 1 calc R
H43B H 0.0392 0.3827 0.5180 0.255 Uiso 1 1 calc R
H43C H 0.0102 0.3148 0.4920 0.255 Uiso 1 1 calc R
C44 C 0.0412(2) 0.4171(5) 0.4210(3) 0.065(2) Uani 1 1 d .
H44A H 0.0226 0.4611 0.4201 0.078 Uiso 1 1 calc R
C45 C 0.0785(4) 0.3028(10) 0.4605(4) 0.170(4) Uani 1 1 d .
H45A H 0.0931 0.3094 0.4366 0.255 Uiso 1 1 calc R
H45B H 0.0687 0.2432 0.4604 0.255 Uiso 1 1 calc R
H45C H 0.0947 0.3142 0.4884 0.255 Uiso 1 1 calc R
C46 C 0.04492(19) 0.4107(4) 0.2524(3) 0.0500(17) Uani 1 1 d .
H46A H 0.0368 0.4673 0.2427 0.060 Uiso 1 1 calc R
C47 C 0.0261(4) 0.3580(8) 0.1749(4) 0.149(4) Uani 1 1 d .
H47A H 0.0170 0.4178 0.1694 0.223 Uiso 1 1 calc R
H47B H 0.0052 0.3170 0.1674 0.223 Uiso 1 1 calc R
H47C H 0.0454 0.3456 0.1568 0.223 Uiso 1 1 calc R
C48 C 0.0551(4) 0.2608(8) 0.2377(4) 0.149(4) Uani 1 1 d .
H48A H 0.0660 0.2635 0.2687 0.223 Uiso 1 1 calc R
H48B H 0.0741 0.2398 0.2208 0.223 Uiso 1 1 calc R
H48C H 0.0337 0.2207 0.2338 0.223 Uiso 1 1 calc R
C49 C 0.2561(3) 0.6993(7) 0.2956(3) 0.093(3) Uani 1 1 d .
H49A H 0.2568 0.6514 0.2763 0.111 Uiso 1 1 calc R
C50 C 0.2771(7) 0.8489(13) 0.3121(7) 0.275(5) Uani 1 1 d .
H50A H 0.2647 0.8384 0.3375 0.413 Uiso 1 1 calc R
H50B H 0.2651 0.8985 0.2954 0.413 Uiso 1 1 calc R
H50C H 0.3037 0.8619 0.3218 0.413 Uiso 1 1 calc R
C51 C 0.2891(7) 0.7694(13) 0.2451(7) 0.275(5) Uani 1 1 d .
H51A H 0.2825 0.7140 0.2301 0.413 Uiso 1 1 calc R
H51B H 0.3165 0.7746 0.2518 0.413 Uiso 1 1 calc R
H51C H 0.2790 0.8179 0.2262 0.413 Uiso 1 1 calc R
C52 C 0.2659(6) 0.6479(12) 0.4493(6) 0.275(5) Uani 1 1 d D
H52A H 0.2680 0.5935 0.4641 0.330 Uiso 1 1 calc R
C53 C 0.2837(6) 0.8052(11) 0.4470(7) 0.275(5) Uani 1 1 d D
H53A H 0.3002 0.8485 0.4634 0.413 Uiso 1 1 calc R
H53B H 0.2574 0.8221 0.4467 0.413 Uiso 1 1 calc RD
H53C H 0.2889 0.8022 0.4170 0.413 Uiso 1 1 calc R
C54 C 0.3116(5) 0.6971(13) 0.5159(6) 0.275(5) Uani 1 1 d D
H54A H 0.3163 0.7508 0.5330 0.413 Uiso 1 1 calc R
H54B H 0.3355 0.6685 0.5138 0.413 Uiso 1 1 calc R
H54C H 0.2959 0.6578 0.5302 0.413 Uiso 1 1 calc R
N1 N 0.0426(2) 0.3478(5) 0.2225(2) 0.084(2) Uani 1 1 d .
N2 N 0.0463(2) 0.3668(5) 0.4544(2) 0.086(2) Uani 1 1 d .
N3 N 0.2737(2) 0.7721(5) 0.2847(3) 0.094(2) Uani 1 1 d .
N4 N 0.2903(6) 0.7203(12) 0.4676(6) 0.275(5) Uani 1 1 d D
O1 O 0.10712(12) 0.5348(3) 0.27093(13) 0.0436(10) Uani 1 1 d .
O2 O 0.16913(13) 0.5620(3) 0.28921(15) 0.0542(12) Uani 1 1 d .
O3 O 0.05807(14) 0.5032(5) 0.08088(17) 0.0854(18) Uani 1 1 d .
O4 O 0.09225(18) 0.3635(4) 0.09763(17) 0.0885(19) Uani 1 1 d .
O5 O 0.11804(12) 0.4460(3) -0.08280(13) 0.0452(10) Uani 1 1 d .
O6 O 0.18109(12) 0.4701(3) -0.07577(14) 0.0476(11) Uani 1 1 d .
O7 O 0.10274(14) 0.6774(2) 0.33763(14) 0.0526(12) Uani 1 1 d .
O8 O 0.16609(13) 0.6830(3) 0.36199(16) 0.0549(12) Uani 1 1 d .
O9 O 0.21760(16) 1.0325(3) 0.3086(2) 0.090(2) Uani 1 1 d .
O10 O 0.22788(14) 1.0233(3) 0.3907(2) 0.0862(19) Uani 1 1 d .
O11 O 0.13822(12) 1.4299(2) 0.35100(15) 0.0488(11) Uani 1 1 d .
O12 O 0.19796(13) 1.3967(3) 0.35697(18) 0.0639(14) Uani 1 1 d .
O13 O 0.27351(12) 0.4908(3) 0.38066(17) 0.0575(12) Uani 1 1 d .
O14 O 0.25144(13) 0.4897(3) 0.30843(17) 0.0599(13) Uani 1 1 d .
O15 O 0.42254(14) 0.3491(4) 0.42617(17) 0.0773(16) Uani 1 1 d .
O16 O 0.38587(15) 0.2113(4) 0.42639(17) 0.0733(15) Uani 1 1 d .
O17 O 0.53142(12) 0.1047(3) 0.37516(15) 0.0546(12) Uani 1 1 d .
O18 O 0.52348(11) 0.0800(3) 0.30343(15) 0.0479(11) Uani 1 1 d .
O19 O 0.05901(14) 0.4128(3) 0.38909(17) 0.0617(13) Uani 1 1 d .
O20 O 0.05704(13) 0.4010(3) 0.29229(17) 0.0545(12) Uani 1 1 d .
O21 O 0.24446(17) 0.6546(4) 0.41777(19) 0.0818(17) Uani 1 1 d D
O22 O 0.24003(16) 0.6859(4) 0.3250(2) 0.0797(17) Uani 1 1 d .

loop_
_atom_site_aniso_label
_atom_site_aniso_U_11
_atom_site_aniso_U_22
_atom_site_aniso_U_33
_atom_site_aniso_U_23
_atom_site_aniso_U_13
_atom_site_aniso_U_12
Nd1 0.03248(17) 0.02399(16) 0.03977(19) 0.00075(13) 0.01313(13) 0.00434(12)
Nd2 0.03075(16) 0.02431(16) 0.03764(19) 0.00166(13) 0.01119(13) 0.00370(12)
S1 0.0501(10) 0.0835(14) 0.0413(10) -0.0147(9) 0.0190(8) -0.0235(9)
S2 0.0375(9) 0.0256(8) 0.1159(17) -0.0042(9) 0.0162(10) 0.0053(6)
S3 0.0466(10) 0.0666(11) 0.0471(10) -0.0025(9) 0.0149(8) 0.0236(8)
C1 0.048(4) 0.035(3) 0.038(4) -0.004(3) 0.015(3) 0.000(3)
C2 0.048(4) 0.056(4) 0.030(3) -0.006(3) 0.009(3) 0.000(3)
C3 0.042(4) 0.056(4) 0.045(4) -0.003(3) 0.020(3) -0.001(3)
C4 0.031(3) 0.083(5) 0.044(4) -0.014(4) 0.001(3) -0.004(3)
C5 0.035(3) 0.055(4) 0.041(4) -0.005(3) 0.011(3) -0.009(3)
C6 0.035(3) 0.094(6) 0.049(4) -0.012(4) 0.013(3) -0.014(3)
C7 0.043(4) 0.057(4) 0.039(4) -0.001(3) 0.015(3) 0.002(3)
C8 0.037(3) 0.053(4) 0.038(4) -0.005(3) 0.011(3) -0.005(3)
C9 0.039(3) 0.054(4) 0.040(4) -0.012(3) 0.016(3) -0.007(3)
C10 0.044(4) 0.087(5) 0.038(4) -0.011(3) 0.011(3) -0.008(3)
C11 0.041(4) 0.058(4) 0.044(4) -0.008(3) 0.012(3) -0.001(3)
C12 0.037(3) 0.071(5) 0.041(4) 0.000(3) 0.016(3) -0.003(3)
C13 0.044(3) 0.041(3) 0.032(3) 0.002(3) 0.010(3) 0.002(3)
C14 0.048(4) 0.034(3) 0.035(3) 0.004(3) 0.013(3) 0.003(3)
C15 0.054(4) 0.021(3) 0.051(4) 0.000(3) 0.024(3) 0.007(3)
C16 0.045(3) 0.020(3) 0.054(4) 0.002(3) 0.012(3) 0.000(2)
C17 0.050(4) 0.023(3) 0.105(6) -0.003(3) 0.019(4) 0.011(3)
C18 0.038(3) 0.022(3) 0.062(4) 0.000(3) 0.009(3) 0.002(2)
C19 0.042(4) 0.024(3) 0.150(8) -0.001(4) 0.013(4) 0.013(3)
C20 0.041(3) 0.022(3) 0.075(5) 0.000(3) 0.012(3) 0.007(2)
C21 0.033(3) 0.018(3) 0.092(5) 0.004(3) 0.005(3) 0.007(2)
C22 0.038(3) 0.024(3) 0.078(5) -0.004(3) 0.007(3) 0.005(3)
C23 0.041(4) 0.027(3) 0.123(7) 0.004(4) 0.016(4) 0.011(3)
C24 0.039(3) 0.025(3) 0.071(5) 0.003(3) 0.013(3) 0.009(2)
C25 0.044(4) 0.026(3) 0.112(6) 0.005(4) 0.023(4) 0.015(3)
C26 0.038(3) 0.019(3) 0.077(5) -0.001(3) 0.014(3) -0.002(2)
C27 0.043(3) 0.017(3) 0.065(4) 0.001(3) 0.015(3) 0.010(2)
C28 0.044(4) 0.009(2) 0.069(4) -0.004(2) 0.015(3) 0.003(2)
C29 0.043(4) 0.041(4) 0.068(5) 0.002(3) 0.018(4) 0.005(3)
C30 0.042(4) 0.050(4) 0.063(5) 0.004(3) 0.020(3) 0.009(3)
C31 0.056(4) 0.048(4) 0.065(5) -0.001(3) 0.024(4) 0.011(3)
C32 0.048(4) 0.073(5) 0.071(5) -0.001(4) 0.014(4) 0.021(4)
C33 0.044(4) 0.041(3) 0.052(4) -0.002(3) 0.010(3) 0.017(3)
C34 0.057(4) 0.083(5) 0.057(5) 0.004(4) 0.010(4) 0.035(4)
C35 0.036(3) 0.053(4) 0.055(4) 0.001(3) 0.010(3) 0.022(3)
C36 0.035(3) 0.047(4) 0.043(4) -0.005(3) 0.007(3) 0.015(3)
C37 0.039(3) 0.043(3) 0.046(4) 0.002(3) 0.015(3) 0.007(3)
C38 0.042(3) 0.036(3) 0.046(4) 0.001(3) 0.012(3) 0.009(3)
C39 0.038(3) 0.041(3) 0.048(4) -0.004(3) 0.007(3) 0.008(3)
C40 0.036(3) 0.040(3) 0.048(4) -0.007(3) 0.017(3) 0.009(3)
C41 0.034(3) 0.030(3) 0.053(4) -0.006(3) 0.014(3) 0.005(2)
C42 0.031(3) 0.031(3) 0.048(4) -0.001(3) 0.014(3) 0.002(2)
C43 0.231(12) 0.178(10) 0.117(7) 0.058(7) 0.077(8) 0.048(9)
C44 0.091(6) 0.055(5) 0.052(5) 0.014(4) 0.026(4) -0.010(4)
C45 0.231(12) 0.178(10) 0.117(7) 0.058(7) 0.077(8) 0.048(9)
C46 0.049(4) 0.038(4) 0.066(5) -0.004(3) 0.020(4) -0.005(3)
C47 0.204(10) 0.119(7) 0.107(7) -0.044(5) -0.029(6) 0.020(7)
C48 0.204(10) 0.119(7) 0.107(7) -0.044(5) -0.029(6) 0.020(7)
C49 0.093(7) 0.094(7) 0.092(7) 0.019(6) 0.017(6) -0.017(6)
C50 0.336(12) 0.206(9) 0.279(11) -0.091(9) 0.035(9) 0.046(9)
C51 0.336(12) 0.206(9) 0.279(11) -0.091(9) 0.035(9) 0.046(9)
C52 0.336(12) 0.206(9) 0.279(11) -0.091(9) 0.035(9) 0.046(9)
C53 0.336(12) 0.206(9) 0.279(11) -0.091(9) 0.035(9) 0.046(9)
C54 0.336(12) 0.206(9) 0.279(11) -0.091(9) 0.035(9) 0.046(9)
N1 0.102(6) 0.065(4) 0.079(5) -0.016(4) -0.003(4) 0.034(4)
N2 0.115(6) 0.086(5) 0.062(5) 0.021(4) 0.031(4) 0.013(5)
N3 0.105(6) 0.091(6) 0.102(6) 0.021(5) 0.071(5) -0.012(5)
N4 0.336(12) 0.206(9) 0.279(11) -0.091(9) 0.035(9) 0.046(9)
O1 0.046(3) 0.052(3) 0.035(2) 0.0022(19) 0.013(2) 0.0031(19)
O2 0.050(3) 0.069(3) 0.041(3) -0.002(2) 0.000(2) 0.001(2)
O3 0.038(3) 0.167(6) 0.052(3) -0.018(3) 0.011(2) -0.011(3)
O4 0.131(5) 0.078(4) 0.067(4) -0.020(3) 0.051(4) -0.053(4)
O5 0.044(2) 0.055(3) 0.037(2) 0.000(2) 0.006(2) -0.008(2)
O6 0.045(3) 0.060(3) 0.043(3) -0.008(2) 0.022(2) -0.003(2)
O7 0.081(3) 0.019(2) 0.056(3) 0.0028(19) 0.007(2) -0.018(2)
O8 0.063(3) 0.027(2) 0.078(3) 0.001(2) 0.020(3) 0.016(2)
O9 0.081(4) 0.051(3) 0.154(6) -0.018(3) 0.074(4) 0.001(3)
O10 0.048(3) 0.044(3) 0.153(6) 0.002(3) -0.025(3) 0.004(2)
O11 0.059(3) 0.023(2) 0.065(3) 0.0017(19) 0.012(2) 0.0173(19)
O12 0.040(3) 0.053(3) 0.103(4) -0.006(3) 0.023(3) 0.012(2)
O13 0.041(3) 0.064(3) 0.067(3) -0.014(3) 0.008(2) 0.020(2)
O14 0.054(3) 0.065(3) 0.065(3) 0.009(3) 0.022(3) 0.027(2)
O15 0.062(3) 0.097(4) 0.071(4) -0.036(3) 0.005(3) 0.022(3)
O16 0.076(4) 0.086(4) 0.064(3) 0.022(3) 0.031(3) 0.031(3)
O17 0.043(2) 0.077(3) 0.046(3) 0.007(2) 0.013(2) 0.027(2)
O18 0.041(2) 0.054(3) 0.051(3) -0.007(2) 0.013(2) 0.022(2)
O19 0.074(3) 0.056(3) 0.060(3) 0.013(2) 0.025(3) -0.013(2)
O20 0.056(3) 0.045(3) 0.062(3) -0.008(2) 0.007(2) -0.007(2)
O21 0.085(4) 0.080(4) 0.078(4) -0.019(3) 0.004(3) -0.010(3)
O22 0.080(4) 0.068(4) 0.102(5) 0.025(3) 0.046(4) -0.018(3)

loop_
_atom_type_symbol
_atom_type_description
_atom_type_scat_dispersion_real
_atom_type_scat_dispersion_imag
_atom_type_scat_source
C C 0.0033 0.0016 'International Tables Vol C Tables 4.2.6.8 and 6.1.1.4'
H H 0.0000 0.0000 'International Tables Vol C Tables 4.2.6.8 and 6.1.1.4'
O O 0.0106 0.0060 'International Tables Vol C Tables 4.2.6.8 and 6.1.1.4'
Nd Nd -0.1943 3.0179 'International Tables Vol C Tables 4.2.6.8 and 6.1.1.4'
S S 0.1246 0.1234 'International Tables Vol C Tables 4.2.6.8 and 6.1.1.4'
N N 0.0061 0.0033 'International Tables Vol C Tables 4.2.6.8 and 6.1.1.4'

loop_
_geom_angle_atom_site_label_1
_geom_angle_atom_site_label_2
_geom_angle_atom_site_label_3
_geom_angle
_geom_angle_site_symmetry_1
_geom_angle_site_symmetry_3
O2 Nd1 O6 118.61(15) . 6_566
O2 Nd1 O8 74.31(16) . .
O6 Nd1 O8 76.37(15) 6_566 .
O2 Nd1 O21 143.81(18) . .
O6 Nd1 O21 74.74(18) 6_566 .
O8 Nd1 O21 77.20(18) . .
O2 Nd1 O12 85.51(17) . 1_545
O6 Nd1 O12 75.54(16) 6_566 1_545
O8 Nd1 O12 131.35(15) . 1_545
O21 Nd1 O12 130.48(19) . 1_545
O2 Nd1 O22 81.77(18) . .
O6 Nd1 O22 138.65(18) 6_566 .
O8 Nd1 O22 75.65(17) . .
O21 Nd1 O22 69.8(2) . .
O12 Nd1 O22 145.11(18) 1_545 .
O2 Nd1 O13 129.63(16) . .
O6 Nd1 O13 100.63(16) 6_566 .
O8 Nd1 O13 149.93(16) . .
O21 Nd1 O13 73.23(18) . .
O12 Nd1 O13 74.48(15) 1_545 .
O22 Nd1 O13 89.04(18) . .
O2 Nd1 O14 77.85(16) . .
O6 Nd1 O14 141.74(15) 6_566 .
O8 Nd1 O14 141.20(16) . .
O21 Nd1 O14 113.50(18) . .
O12 Nd1 O14 71.53(16) 1_545 .
O22 Nd1 O14 74.07(18) . .
O13 Nd1 O14 52.13(15) . .
O2 Nd1 C29 103.59(19) . .
O6 Nd1 C29 121.43(18) 6_566 .
O8 Nd1 C29 158.24(17) . .
O21 Nd1 C29 94.7(2) . .
O12 Nd1 C29 69.01(16) 1_545 .
O22 Nd1 C29 82.61(19) . .
O13 Nd1 C29 26.08(17) . .
O14 Nd1 C29 26.20(17) . .
O11 Nd2 O7 111.89(16) 1_545 .
O11 Nd2 O5 75.57(14) 1_545 6_566
O7 Nd2 O5 78.32(15) . 6_566
O11 Nd2 O1 76.10(14) 1_545 .
O7 Nd2 O1 75.69(15) . .
O5 Nd2 O1 130.40(14) 6_566 .
O11 Nd2 O18 152.60(14) 1_545 3_455
O7 Nd2 O18 82.34(15) . 3_455
O5 Nd2 O18 131.45(14) 6_566 3_455
O1 Nd2 O18 85.62(14) . 3_455
O11 Nd2 O19 83.72(16) 1_545 .
O7 Nd2 O19 145.63(16) . .
O5 Nd2 O19 76.35(15) 6_566 .
O1 Nd2 O19 138.68(15) . .
O18 Nd2 O19 97.47(16) 3_455 .
O11 Nd2 O20 80.87(15) 1_545 .
O7 Nd2 O20 138.35(15) . .
O5 Nd2 O20 142.44(15) 6_566 .
O1 Nd2 O20 69.15(15) . .
O18 Nd2 O20 73.56(14) 3_455 .
O19 Nd2 O20 72.32(16) . .
O11 Nd2 O17 151.34(15) 1_545 3_455
O7 Nd2 O17 78.39(16) . 3_455
O5 Nd2 O17 80.85(14) 6_566 3_455
O1 Nd2 O17 132.40(14) . 3_455
O18 Nd2 O17 51.66(14) 3_455 3_455
O19 Nd2 O17 74.99(16) . 3_455
O20 Nd2 O17 109.79(15) . 3_455
O11 Nd2 C42 169.38(15) 1_545 3_455
O7 Nd2 C42 78.63(16) . 3_455
O5 Nd2 C42 106.24(16) 6_566 3_455
O1 Nd2 C42 108.98(16) . 3_455
O18 Nd2 C42 25.69(15) 3_455 3_455
O19 Nd2 C42 86.56(17) . 3_455
O20 Nd2 C42 92.14(16) . 3_455
O17 Nd2 C42 25.99(15) 3_455 3_455
O4 S1 O3 116.7(4) . .
O4 S1 C5 110.3(3) . .
O3 S1 C5 112.1(3) . .
O4 S1 C9 110.8(3) . .
O3 S1 C9 111.8(3) . .
C5 S1 C9 92.6(3) . .
O10 S2 O9 118.3(4) . .
O10 S2 C24 111.2(3) . .
O9 S2 C24 110.1(3) . .
O10 S2 C20 110.2(3) . .
O9 S2 C20 111.6(3) . .
C24 S2 C20 92.6(3) . .
O15 S3 O16 117.7(4) . .
O15 S3 C33 111.0(3) . .
O16 S3 C33 110.6(3) . .
O15 S3 C37 111.0(3) . .
O16 S3 C37 111.1(3) . .
C33 S3 C37 92.6(3) . .
O2 C1 O1 126.0(6) . .
O2 C1 C2 116.3(6) . .
O1 C1 C2 117.7(6) . .
C3 C2 C4 118.8(6) . .
C3 C2 C1 121.2(6) . .
C4 C2 C1 119.9(6) . .
C2 C3 C5 118.7(6) . .
C2 C3 H3A 120.7 . .
C5 C3 H3A 120.7 . .
C6 C4 C2 122.4(6) . .
C6 C4 H4A 118.8 . .
C2 C4 H4A 118.8 . .
C7 C5 C3 122.6(6) . .
C7 C5 S1 110.4(5) . .
C3 C5 S1 126.9(5) . .
C4 C6 C7 118.6(6) . .
C4 C6 H6A 120.7 . .
C7 C6 H6A 120.7 . .
C5 C7 C6 118.7(6) . .
C5 C7 C8 113.7(6) . .
C6 C7 C8 127.6(6) . .
C9 C8 C10 118.2(6) . .
C9 C8 C7 113.5(5) . .
C10 C8 C7 128.3(6) . .
C11 C9 C8 123.0(6) . .
C11 C9 S1 127.2(5) . .
C8 C9 S1 109.6(4) . .
C12 C10 C8 118.9(6) . .
C12 C10 H10A 120.6 . .
C8 C10 H10A 120.6 . .
C9 C11 C13 118.3(6) . .
C9 C11 H11A 120.8 . .
C13 C11 H11A 120.8 . .
C10 C12 C13 121.7(6) . .
C10 C12 H12A 119.1 . .
C13 C12 H12A 119.1 . .
C12 C13 C11 119.8(6) . .
C12 C13 C14 119.0(5) . .
C11 C13 C14 121.2(6) . .
O6 C14 O5 126.8(6) . .
O6 C14 C13 115.8(5) . .
O5 C14 C13 117.4(5) . .
O8 C15 O7 127.6(5) . .
O8 C15 C16 116.3(6) . .
O7 C15 C16 116.1(5) . .
C17 C16 C18 121.5(5) . .
C17 C16 C15 119.4(6) . .
C18 C16 C15 119.1(5) . .
C16 C17 C19 120.5(6) . .
C16 C17 H17A 119.8 . .
C19 C17 H17A 119.8 . .
C16 C18 C20 116.7(5) . .
C16 C18 H18A 121.7 . .
C20 C18 H18A 121.7 . .
C21 C19 C17 119.7(6) . .
C21 C19 H19A 120.1 . .
C17 C19 H19A 120.1 . .
C18 C20 C21 123.9(6) . .
C18 C20 S2 126.3(5) . .
C21 C20 S2 109.8(4) . .
C19 C21 C20 117.6(5) . .
C19 C21 C22 128.7(5) . .
C20 C21 C22 113.6(5) . .
C24 C22 C23 117.6(5) . .
C24 C22 C21 113.6(5) . .
C23 C22 C21 128.8(6) . .
C25 C23 C22 119.6(6) . .
C25 C23 H23A 120.2 . .
C22 C23 H23A 120.2 . .
C22 C24 C26 124.1(5) . .
C22 C24 S2 110.2(4) . .
C26 C24 S2 125.7(5) . .
C27 C25 C23 121.2(5) . .
C27 C25 H25A 119.4 . .
C23 C25 H25A 119.4 . .
C24 C26 C27 116.6(5) . .
C24 C26 H26A 121.7 . .
C27 C26 H26A 121.7 . .
C25 C27 C26 120.8(5) . .
C25 C27 C28 119.7(5) . .
C26 C27 C28 119.5(5) . .
O12 C28 O11 122.2(5) . .
O12 C28 C27 119.8(5) . .
O11 C28 C27 118.0(5) . .
O13 C29 O14 123.3(6) . .
O13 C29 C30 118.3(6) . .
O14 C29 C30 118.4(7) . .
O13 C29 Nd1 60.9(3) . .
O14 C29 Nd1 62.9(3) . .
C30 C29 Nd1 173.6(5) . .
C31 C30 C32 120.2(6) . .
C31 C30 C29 119.4(6) . .
C32 C30 C29 120.3(6) . .
C30 C31 C33 118.0(7) . .
C30 C31 H31A 121.0 . .
C33 C31 H31A 121.0 . .
C34 C32 C30 121.4(7) . .
C34 C32 H32A 119.3 . .
C30 C32 H32A 119.3 . .
C31 C33 C35 121.9(6) . .
C31 C33 S3 126.6(5) . .
C35 C33 S3 111.5(4) . .
C35 C34 C32 119.1(7) . .
C35 C34 H34A 120.4 . .
C32 C34 H34A 120.4 . .
C34 C35 C33 119.4(6) . .
C34 C35 C36 128.8(6) . .
C33 C35 C36 111.8(5) . .
C38 C36 C37 119.1(5) . .
C38 C36 C35 127.8(6) . .
C37 C36 C35 113.1(5) . .
C36 C37 C39 123.2(6) . .
C36 C37 S3 111.0(4) . .
C39 C37 S3 125.8(5) . .
C36 C38 C40 120.2(6) . .
C36 C38 H38A 119.9 . .
C40 C38 H38A 119.9 . .
C37 C39 C41 116.2(6) . .
C37 C39 H39A 121.9 . .
C41 C39 H39A 121.9 . .
C41 C40 C38 119.4(5) . .
C41 C40 H40A 120.3 . .
C38 C40 H40A 120.3 . .
C40 C41 C39 121.9(5) . .
C40 C41 C42 119.7(5) . .
C39 C41 C42 118.4(5) . .
O18 C42 O17 122.3(5) . .
O18 C42 C41 117.7(5) . .
O17 C42 C41 119.9(5) . .
O18 C42 Nd2 58.9(3) . 3_545
O17 C42 Nd2 63.5(3) . 3_545
C41 C42 Nd2 175.6(4) . 3_545
N2 C43 H43A 109.5 . .
N2 C43 H43B 109.5 . .
H43A C43 H43B 109.5 . .
N2 C43 H43C 109.5 . .
H43A C43 H43C 109.5 . .
H43B C43 H43C 109.5 . .
O19 C44 N2 125.2(8) . .
O19 C44 H44A 117.4 . .
N2 C44 H44A 117.4 . .
N2 C45 H45A 109.5 . .
N2 C45 H45B 109.5 . .
H45A C45 H45B 109.5 . .
N2 C45 H45C 109.5 . .
H45A C45 H45C 109.5 . .
H45B C45 H45C 109.5 . .
O20 C46 N1 125.1(7) . .
O20 C46 H46A 117.4 . .
N1 C46 H46A 117.4 . .
N1 C47 H47A 109.5 . .
N1 C47 H47B 109.5 . .
H47A C47 H47B 109.5 . .
N1 C47 H47C 109.5 . .
H47A C47 H47C 109.5 . .
H47B C47 H47C 109.5 . .
N1 C48 H48A 109.5 . .
N1 C48 H48B 109.5 . .
H48A C48 H48B 109.5 . .
N1 C48 H48C 109.5 . .
H48A C48 H48C 109.5 . .
H48B C48 H48C 109.5 . .
O22 C49 N3 130.3(11) . .
O22 C49 H49A 114.8 . .
N3 C49 H49A 114.8 . .
N3 C50 H50A 109.5 . .
N3 C50 H50B 109.5 . .
H50A C50 H50B 109.5 . .
N3 C50 H50C 109.5 . .
H50A C50 H50C 109.5 . .
H50B C50 H50C 109.5 . .
N3 C51 H51A 109.5 . .
N3 C51 H51B 109.5 . .
H51A C51 H51B 109.5 . .
N3 C51 H51C 109.5 . .
H51A C51 H51C 109.5 . .
H51B C51 H51C 109.5 . .
O21 C52 N4 122.8(16) . .
O21 C52 H52A 118.6 . .
N4 C52 H52A 118.6 . .
N4 C53 H53A 109.5 . .
N4 C53 H53B 109.5 . .
H53A C53 H53B 109.5 . .
N4 C53 H53C 109.5 . .
H53A C53 H53C 109.5 . .
H53B C53 H53C 109.5 . .
N4 C54 H54A 109.5 . .
N4 C54 H54B 109.5 . .
H54A C54 H54B 109.5 . .
N4 C54 H54C 109.5 . .
H54A C54 H54C 109.5 . .
H54B C54 H54C 109.5 . .
C46 N1 C48 117.0(8) . .
C46 N1 C47 125.4(8) . .
C48 N1 C47 117.6(8) . .
C44 N2 C43 123.4(9) . .
C44 N2 C45 120.0(8) . .
C43 N2 C45 116.6(8) . .
C49 N3 C51 116.9(12) . .
C49 N3 C50 121.7(12) . .
C51 N3 C50 121.4(14) . .
C53 N4 C52 117.2(15) . .
C53 N4 C54 128.9(18) . .
C52 N4 C54 111.1(13) . .
C1 O1 Nd2 130.3(4) . .
C1 O2 Nd1 156.7(4) . .
C14 O5 Nd2 135.2(4) . 6_565
C14 O6 Nd1 142.0(4) . 6_565
C15 O7 Nd2 131.9(4) . .
C15 O8 Nd1 147.8(4) . .
C28 O11 Nd2 175.3(4) . 1_565
C28 O12 Nd1 115.0(4) . 1_565
C29 O13 Nd1 93.0(4) . .
C29 O14 Nd1 90.9(4) . .
C42 O17 Nd2 90.5(3) . 3_545
C42 O18 Nd2 95.4(4) . 3_545
C44 O19 Nd2 133.6(5) . .
C46 O20 Nd2 124.0(4) . .
C52 O21 Nd1 139.4(11) . .
C49 O22 Nd1 139.2(7) . .

loop_
_geom_bond_atom_site_label_1
_geom_bond_atom_site_label_2
_geom_bond_distance
_geom_bond_site_symmetry_2
Nd1 O2 2.354(4) .
Nd1 O6 2.396(4) 6_566
Nd1 O8 2.409(4) .
Nd1 O21 2.465(5) .
Nd1 O12 2.479(5) 1_545
Nd1 O22 2.492(5) .
Nd1 O13 2.492(4) .
Nd1 O14 2.535(4) .
Nd1 C29 2.847(6) .
Nd2 O11 2.349(4) 1_545
Nd2 O7 2.387(4) .
Nd2 O5 2.405(4) 6_566
Nd2 O1 2.452(4) .
Nd2 O18 2.454(4) 3_455
Nd2 O19 2.455(4) .
Nd2 O20 2.520(4) .
Nd2 O17 2.555(4) 3_455
Nd2 C42 2.854(5) 3_455
S1 O4 1.425(6) .
S1 O3 1.435(6) .
S1 C5 1.776(6) .
S1 C9 1.781(6) .
S2 O10 1.428(6) .
S2 O9 1.444(6) .
S2 C24 1.769(6) .
S2 C20 1.775(6) .
S3 O15 1.422(5) .
S3 O16 1.431(5) .
S3 C33 1.771(6) .
S3 C37 1.775(6) .
C1 O2 1.240(7) .
C1 O1 1.244(7) .
C1 C2 1.502(8) .
C2 C3 1.379(8) .
C2 C4 1.396(9) .
C3 C5 1.383(8) .
C3 H3A 0.9300 .
C4 C6 1.362(9) .
C4 H4A 0.9300 .
C5 C7 1.369(8) .
C6 C7 1.403(9) .
C6 H6A 0.9300 .
C7 C8 1.469(8) .
C8 C9 1.387(8) .
C8 C10 1.389(9) .
C9 C11 1.358(8) .
C10 C12 1.374(9) .
C10 H10A 0.9300 .
C11 C13 1.381(8) .
C11 H11A 0.9300 .
C12 C13 1.378(8) .
C12 H12A 0.9300 .
C13 C14 1.515(8) .
C14 O6 1.248(7) .
C14 O5 1.253(7) .
C15 O8 1.248(7) .
C15 O7 1.256(7) .
C15 C16 1.504(7) .
C16 C17 1.360(8) .
C16 C18 1.379(8) .
C17 C19 1.410(8) .
C17 H17A 0.9300 .
C18 C20 1.386(7) .
C18 H18A 0.9300 .
C19 C21 1.372(9) .
C19 H19A 0.9300 .
C20 C21 1.386(8) .
C21 C22 1.455(8) .
C22 C24 1.380(8) .
C22 C23 1.384(8) .
C23 C25 1.380(9) .
C23 H23A 0.9300 .
C24 C26 1.382(8) .
C25 C27 1.374(8) .
C25 H25A 0.9300 .
C26 C27 1.382(7) .
C26 H26A 0.9300 .
C27 C28 1.510(7) .
C28 O12 1.210(7) .
C28 O11 1.247(6) .
C29 O13 1.254(8) .
C29 O14 1.257(8) .
C29 C30 1.515(9) .
C30 C31 1.367(9) .
C30 C32 1.380(9) .
C31 C33 1.385(8) .
C31 H31A 0.9300 .
C32 C34 1.376(9) .
C32 H32A 0.9300 .
C33 C35 1.385(8) .
C34 C35 1.362(9) .
C34 H34A 0.9300 .
C35 C36 1.509(7) .
C36 C38 1.373(8) .
C36 C37 1.375(8) .
C37 C39 1.375(8) .
C38 C40 1.381(7) .
C38 H38A 0.9300 .
C39 C41 1.401(8) .
C39 H39A 0.9300 .
C40 C41 1.379(8) .
C40 H40A 0.9300 .
C41 C42 1.525(7) .
C42 O18 1.243(7) .
C42 O17 1.251(7) .
C42 Nd2 2.854(5) 3_545
C43 N2 1.465(13) .
C43 H43A 0.9600 .
C43 H43B 0.9600 .
C43 H43C 0.9600 .
C44 O19 1.237(8) .
C44 N2 1.256(9) .
C44 H44A 0.9300 .
C45 N2 1.479(14) .
C45 H45A 0.9600 .
C45 H45B 0.9600 .
C45 H45C 0.9600 .
C46 O20 1.229(8) .
C46 N1 1.303(9) .
C46 H46A 0.9300 .
C47 N1 1.480(12) .
C47 H47A 0.9600 .
C47 H47B 0.9600 .
C47 H47C 0.9600 .
C48 N1 1.433(12) .
C48 H48A 0.9600 .
C48 H48B 0.9600 .
C48 H48C 0.9600 .
C49 O22 1.151(10) .
C49 N3 1.326(11) .
C49 H49A 0.9300 .
C50 N3 1.415(17) .
C50 H50A 0.9600 .
C50 H50B 0.9600 .
C50 H50C 0.9600 .
C51 N3 1.40(2) .
C51 H51A 0.9600 .
C51 H51B 0.9600 .
C51 H51C 0.9600 .
C52 O21 1.128(14) .
C52 N4 1.444(15) .
C52 H52A 0.9300 .
C53 N4 1.423(15) .
C53 H53A 0.9600 .
C53 H53B 0.9600 .
C53 H53C 0.9600 .
C54 N4 1.576(15) .
C54 H54A 0.9600 .
C54 H54B 0.9600 .
C54 H54C 0.9600 .
O5 Nd2 2.405(4) 6_565
O6 Nd1 2.396(4) 6_565
O11 Nd2 2.349(4) 1_565
O12 Nd1 2.479(5) 1_565
O17 Nd2 2.555(4) 3_545
O18 Nd2 2.454(4) 3_545

loop_
_platon_squeeze_void_nr
_platon_squeeze_void_average_x
_platon_squeeze_void_average_y
_platon_squeeze_void_average_z
_platon_squeeze_void_volume
_platon_squeeze_void_count_electrons
_platon_squeeze_void_content
1 -0.004 0.005 -0.011 5419 1249 ' '
